data_4120331
loop_
_publ_author_name
'Xingwei Guo'
'Herbert Mayr'

_publ_contact_author_address
;
Department Chemie
Ludwig-Maximilians Universit\"at
Butenandtstra\&se 5-13 (Haus F)
D-81377 M\"unchen
Bundesrepublik Deutschland
;
_publ_contact_author_email Herbert.Mayr@cup.uni-muenchen.de
_publ_contact_author_fax '+49 89 2180 77717'
_publ_contact_author_name 'H. Mayr'
_publ_section_title
;
 Manifestation of Polar Reaction Pathways of
 2,3-Dichloro-5,6-dicyano-p-benzoquinone
;
_journal_name_full 'Journal of the American Chemical Society'
_journal_page_first 12377
_journal_page_last 12387
_journal_paper_doi 10.1021/ja405890d
_journal_volume 135
_journal_year 2013
_chemical_formula_moiety 'C14 H10 Cl2 N2 O3'
_chemical_formula_sum 'C14 H10 Cl2 N2 O3'
_chemical_formula_weight 325.146
_space_group_IT_number 14
_symmetry_cell_setting monoclinic
_symmetry_Int_Tables_number 14
_symmetry_space_group_name_Hall '-P 2ybc'
_symmetry_space_group_name_H-M 'P 1 21/c 1'
_atom_sites_solution_hydrogens geom
_atom_sites_solution_primary direct
_atom_sites_solution_secondary difmap
_audit_author_name 'Albrecht, S.'
_audit_block_code C14H10Cl2N2O3_qn251_mayr
_audit_creation_date 14-Aug-12
_audit_creation_method 'form98_non/compatible with shelxl97-2'
_audit_update_record 30-Aug-12
_cell_angle_alpha 90.00
_cell_angle_beta 93.3281(18)
_cell_angle_gamma 90.00
_cell_formula_units_Z 4
_cell_length_a 14.0747(5)
_cell_length_b 6.6201(2)
_cell_length_c 15.0699(6)
_cell_measurement_reflns_used 5958
_cell_measurement_temperature 200(2)
_cell_measurement_theta_max 27.485
_cell_measurement_theta_min 3.134
_cell_volume 1401.78(9)
_computing_cell_refinement 'HKL Scalepack (Otwinowski & Minor 1997)'
_computing_data_collection 'Collect (Bruker AXS BV, 1997-2004)'
_computing_data_reduction 'HKL Denzo and Scalepack (Otwinowski & Minor 1997)'
_computing_structure_refinement
;
Sheldrick, G. M. (2008).
<i>Acta Cryst.</i> A<b>64</b>, 112--122.
;
_computing_structure_solution
;
A. Altomare, M. C. Burla, M. Camalli, G. L. Cascarano, C. Giacovazzo, A.
Guagliardi, A. G. G. Moliterni, G. Polidori, R. Spagna: SIR97: a new tool for
crystal structure determination and refinement; J. Appl. Crystallogr. 1999,
32, 115-119.
;
_diffrn_ambient_temperature 200(2)
_diffrn_detector_area_resol_mean 9
_diffrn_measured_fraction_theta_full 0.998
_diffrn_measured_fraction_theta_max 0.998
_diffrn_measurement_device '95mm CCD camera on \k-goniostat'
_diffrn_measurement_device_type KappaCCD
_diffrn_measurement_method 'CCD; rotation images; thick slices'
_diffrn_orient_matrix_type 'by Bruker AXS Collect from scalepack cell'
_diffrn_orient_matrix_UB_11 -0.0427513
_diffrn_orient_matrix_UB_12 -0.0408003
_diffrn_orient_matrix_UB_13 0.0476138
_diffrn_orient_matrix_UB_21 -0.0248671
_diffrn_orient_matrix_UB_22 -0.1144783
_diffrn_orient_matrix_UB_23 -0.0379092
_diffrn_orient_matrix_UB_31 0.0511766
_diffrn_orient_matrix_UB_32 -0.0897090
_diffrn_orient_matrix_UB_33 0.0267211
_diffrn_radiation_collimation 0.20
_diffrn_radiation_monochromator 'MONTEL, graded multilayered x-ray optics'
_diffrn_radiation_source 'rotating anode'
_diffrn_radiation_type MoK\a
_diffrn_radiation_wavelength 0.71073
_diffrn_reflns_av_R_equivalents 0.0504
_diffrn_reflns_av_sigmaI/netI 0.0444
_diffrn_reflns_limit_h_max 18
_diffrn_reflns_limit_h_min -18
_diffrn_reflns_limit_k_max 8
_diffrn_reflns_limit_k_min -8
_diffrn_reflns_limit_l_max 19
_diffrn_reflns_limit_l_min -19
_diffrn_reflns_number 11160
_diffrn_reflns_theta_full 27.49
_diffrn_reflns_theta_max 27.49
_diffrn_reflns_theta_min 3.15
_diffrn_source_current 55.00
_diffrn_source_power 3.025
_diffrn_source_type 'FR 591 generator'
_diffrn_source_voltage 55.00
_exptl_absorpt_coefficient_mu 0.474
_exptl_absorpt_correction_type none
_exptl_crystal_colour yellow
_exptl_crystal_density_diffrn 1.54069(10)
_exptl_crystal_description rod
_exptl_crystal_F_000 664
_exptl_crystal_size_max 0.15
_exptl_crystal_size_mid 0.03
_exptl_crystal_size_min 0.03
_refine_diff_density_max 0.312
_refine_diff_density_min -0.454
_refine_diff_density_rms 0.060
_refine_ls_extinction_method none
_refine_ls_goodness_of_fit_ref 1.047
_refine_ls_hydrogen_treatment mixed
_refine_ls_matrix_type full
_refine_ls_number_parameters 194
_refine_ls_number_reflns 3218
_refine_ls_number_restraints 0
_refine_ls_restrained_S_all 1.047
_refine_ls_R_factor_all 0.0692
_refine_ls_R_factor_gt 0.0435
_refine_ls_shift/su_max 0.000
_refine_ls_shift/su_mean 0.000
_refine_ls_structure_factor_coef Fsqd
_refine_ls_weighting_details 'calc w=1/[\s^2^(Fo^2^)+(0.0492P)^2^+0.6356P] where P=(Fo^2^+2Fc^2^)/3'
_refine_ls_weighting_scheme calc
_refine_ls_wR_factor_gt 0.0983
_refine_ls_wR_factor_ref 0.1100
_reflns_number_gt 2370
_reflns_number_total 3218
_reflns_threshold_expression >2sigma(I)
_cod_data_source_file ja405890d_si_002_2.cif
_cod_data_source_block qn251
_cod_original_sg_symbol_H-M 'P 21/c'
_cod_database_code 4120331

loop_
_symmetry_equiv_pos_as_xyz
'x, y, z'
'-x, y+1/2, -z+1/2'
'-x, -y, -z'
'x, -y-1/2, z-1/2'

loop_
_atom_site_label
_atom_site_type_symbol
_atom_site_fract_x
_atom_site_fract_y
_atom_site_fract_z
_atom_site_U_iso_or_equiv
_atom_site_adp_type
_atom_site_occupancy
_atom_site_symmetry_multiplicity
_atom_site_calc_flag
_atom_site_refinement_flags
Cl1 Cl 0.34988(4) 0.61895(9) -0.00568(4) 0.04155(18) Uani 1 1 d .
Cl2 Cl 0.21592(4) 0.86582(8) 0.11459(4) 0.03670(17) Uani 1 1 d .
O1 O 0.20872(12) 0.6903(2) 0.29025(11) 0.0403(4) Uani 1 1 d .
O2 O 0.41348(11) 0.2512(3) 0.06446(10) 0.0339(4) Uani 1 1 d .
H2 H 0.452(3) 0.152(5) 0.087(2) 0.082(12) Uiso 1 1 d .
O3 O 0.13131(11) 0.3114(2) 0.18755(10) 0.0331(4) Uani 1 1 d .
N1 N 0.43660(14) 0.4962(3) 0.39322(13) 0.0341(4) Uani 1 1 d .
N2 N 0.42201(14) -0.0700(3) 0.26469(14) 0.0384(5) Uani 1 1 d .
C1 C 0.32487(14) 0.5373(3) 0.09770(14) 0.0266(5) Uani 1 1 d .
C2 C 0.26959(14) 0.6449(3) 0.14977(14) 0.0259(5) Uani 1 1 d .
C3 C 0.25301(14) 0.5859(3) 0.24175(15) 0.0265(5) Uani 1 1 d .
C4 C 0.29989(14) 0.3875(3) 0.27792(13) 0.0222(4) Uani 1 1 d .
C5 C 0.35203(14) 0.2696(3) 0.20896(13) 0.0226(4) Uani 1 1 d .
C6 C 0.36643(14) 0.3427(3) 0.12706(14) 0.0243(4) Uani 1 1 d .
C7 C 0.22445(14) 0.2541(3) 0.32278(14) 0.0254(5) Uani 1 1 d .
H7 H 0.2527 0.1160 0.3297 0.031 Uiso 1 1 calc R
C8 C 0.13591(14) 0.2329(3) 0.26032(14) 0.0264(5) Uani 1 1 d .
C9 C 0.05685(16) 0.1108(3) 0.29552(16) 0.0341(5) Uani 1 1 d .
H9A H 0.0753 -0.0335 0.2972 0.041 Uiso 1 1 calc R
H9B H -0.0007 0.1246 0.2550 0.041 Uiso 1 1 calc R
C10 C 0.03394(16) 0.1791(4) 0.38895(17) 0.0419(6) Uani 1 1 d .
H10A H 0.0057 0.3160 0.3858 0.050 Uiso 1 1 calc R
H10B H -0.0135 0.0862 0.4127 0.050 Uiso 1 1 calc R
C11 C 0.12284(17) 0.1819(4) 0.45156(16) 0.0414(6) Uani 1 1 d .
H11A H 0.1489 0.0434 0.4578 0.050 Uiso 1 1 calc R
H11B H 0.1060 0.2287 0.5110 0.050 Uiso 1 1 calc R
C12 C 0.19825(17) 0.3220(4) 0.41606(15) 0.0349(5) Uani 1 1 d .
H12A H 0.2558 0.3203 0.4570 0.042 Uiso 1 1 calc R
H12B H 0.1736 0.4621 0.4131 0.042 Uiso 1 1 calc R
C13 C 0.37481(15) 0.4513(3) 0.34539(14) 0.0266(5) Uani 1 1 d .
C14 C 0.39250(14) 0.0815(3) 0.23821(14) 0.0266(5) Uani 1 1 d .

loop_
_atom_site_aniso_label
_atom_site_aniso_U_11
_atom_site_aniso_U_22
_atom_site_aniso_U_33
_atom_site_aniso_U_23
_atom_site_aniso_U_13
_atom_site_aniso_U_12
Cl1 0.0466(4) 0.0453(4) 0.0337(3) 0.0156(3) 0.0100(3) 0.0038(3)
Cl2 0.0378(3) 0.0257(3) 0.0460(4) 0.0078(2) -0.0023(3) 0.0056(2)
O1 0.0485(10) 0.0321(9) 0.0417(10) -0.0008(7) 0.0133(8) 0.0125(8)
O2 0.0348(9) 0.0413(10) 0.0260(8) 0.0020(7) 0.0068(7) 0.0124(7)
O3 0.0297(8) 0.0385(9) 0.0308(9) 0.0028(7) -0.0004(7) -0.0005(7)
N1 0.0317(10) 0.0392(11) 0.0314(10) -0.0020(8) 0.0031(9) -0.0077(8)
N2 0.0364(11) 0.0341(11) 0.0451(12) 0.0090(9) 0.0066(9) 0.0054(9)
C1 0.0251(10) 0.0283(11) 0.0262(11) 0.0052(9) -0.0004(9) -0.0039(9)
C2 0.0233(10) 0.0197(10) 0.0344(12) 0.0038(9) -0.0027(9) -0.0004(8)
C3 0.0242(10) 0.0222(10) 0.0330(12) -0.0011(9) 0.0019(9) 0.0004(8)
C4 0.0219(10) 0.0229(10) 0.0218(10) 0.0001(8) 0.0010(8) -0.0003(8)
C5 0.0207(9) 0.0228(10) 0.0240(10) -0.0011(8) 0.0001(8) 0.0001(8)
C6 0.0191(10) 0.0276(11) 0.0263(11) -0.0010(9) 0.0024(8) -0.0001(8)
C7 0.0231(10) 0.0262(11) 0.0272(11) 0.0022(8) 0.0034(9) -0.0020(8)
C8 0.0250(10) 0.0249(11) 0.0294(12) -0.0038(9) 0.0013(9) 0.0021(8)
C9 0.0260(11) 0.0350(13) 0.0410(13) 0.0047(10) 0.0001(10) -0.0047(9)
C10 0.0292(12) 0.0524(15) 0.0451(15) 0.0054(12) 0.0120(11) -0.0071(11)
C11 0.0370(13) 0.0536(15) 0.0347(13) 0.0048(12) 0.0134(11) -0.0062(11)
C12 0.0346(12) 0.0448(14) 0.0256(12) -0.0017(10) 0.0034(10) -0.0047(10)
C13 0.0283(11) 0.0250(11) 0.0272(11) 0.0001(9) 0.0082(9) -0.0015(9)
C14 0.0242(10) 0.0296(12) 0.0263(11) 0.0008(9) 0.0048(9) 0.0003(9)

loop_
_atom_type_symbol
_atom_type_description
_atom_type_scat_dispersion_real
_atom_type_scat_dispersion_imag
_atom_type_scat_source
C C 0.0033 0.0016 'International Tables Vol C Tables 4.2.6.8 and 6.1.1.4'
H H 0.0000 0.0000 'International Tables Vol C Tables 4.2.6.8 and 6.1.1.4'
N N 0.0061 0.0033 'International Tables Vol C Tables 4.2.6.8 and 6.1.1.4'
O O 0.0106 0.0060 'International Tables Vol C Tables 4.2.6.8 and 6.1.1.4'
Cl Cl 0.1484 0.1585 'International Tables Vol C Tables 4.2.6.8 and 6.1.1.4'

loop_
_exptl_crystal_face_index_h
_exptl_crystal_face_index_k
_exptl_crystal_face_index_l
_exptl_crystal_face_perp_dist
1 0 0 0.019000
-1 0 0 0.015000
0 1 0 0.075000
0 -1 0 0.078000
0 0 1 0.011000
0 0 -1 0.016000

loop_
_geom_angle_atom_site_label_1
_geom_angle_atom_site_label_2
_geom_angle_atom_site_label_3
_geom_angle
C6 O2 H2 112(2)
C2 C1 C6 121.50(19)
C2 C1 Cl1 121.60(17)
C6 C1 Cl1 116.89(15)
C1 C2 C3 122.65(19)
C1 C2 Cl2 122.11(17)
C3 C2 Cl2 115.21(15)
O1 C3 C2 122.35(19)
O1 C3 C4 119.7(2)
C2 C3 C4 117.85(17)
C13 C4 C5 105.20(16)
C13 C4 C3 105.69(16)
C5 C4 C3 113.92(17)
C13 C4 C7 109.75(17)
C5 C4 C7 111.82(16)
C3 C4 C7 110.11(16)
C6 C5 C14 121.02(18)
C6 C5 C4 122.95(18)
C14 C5 C4 115.84(17)
O2 C6 C5 126.32(19)
O2 C6 C1 113.00(18)
C5 C6 C1 120.62(18)
C8 C7 C12 111.09(17)
C8 C7 C4 109.65(17)
C12 C7 C4 115.70(17)
C8 C7 H7 106.6
C12 C7 H7 106.6
C4 C7 H7 106.6
O3 C8 C9 123.4(2)
O3 C8 C7 121.21(19)
C9 C8 C7 115.39(18)
C8 C9 C10 111.55(19)
C8 C9 H9A 109.3
C10 C9 H9A 109.3
C8 C9 H9B 109.3
C10 C9 H9B 109.3
H9A C9 H9B 108.0
C11 C10 C9 111.35(19)
C11 C10 H10A 109.4
C9 C10 H10A 109.4
C11 C10 H10B 109.4
C9 C10 H10B 109.4
H10A C10 H10B 108.0
C10 C11 C12 110.7(2)
C10 C11 H11A 109.5
C12 C11 H11A 109.5
C10 C11 H11B 109.5
C12 C11 H11B 109.5
H11A C11 H11B 108.1
C11 C12 C7 110.47(19)
C11 C12 H12A 109.6
C7 C12 H12A 109.6
C11 C12 H12B 109.6
C7 C12 H12B 109.6
H12A C12 H12B 108.1
N1 C13 C4 175.4(2)
N2 C14 C5 176.8(2)

loop_
_geom_bond_atom_site_label_1
_geom_bond_atom_site_label_2
_geom_bond_distance
Cl1 C1 1.705(2)
Cl2 C2 1.716(2)
O1 C3 1.205(3)
O2 C6 1.329(3)
O2 H2 0.90(4)
O3 C8 1.212(3)
N1 C13 1.136(3)
N2 C14 1.148(3)
C1 C2 1.341(3)
C1 C6 1.473(3)
C2 C3 1.472(3)
C3 C4 1.554(3)
C4 C13 1.483(3)
C4 C5 1.522(3)
C4 C7 1.565(3)
C5 C6 1.352(3)
C5 C14 1.429(3)
C7 C8 1.524(3)
C7 C12 1.541(3)
C7 H7 1.0000
C8 C9 1.497(3)
C9 C10 1.531(4)
C9 H9A 0.9900
C9 H9B 0.9900
C10 C11 1.523(4)
C10 H10A 0.9900
C10 H10B 0.9900
C11 C12 1.529(3)
C11 H11A 0.9900
C11 H11B 0.9900
C12 H12A 0.9900
C12 H12B 0.9900

loop_
_geom_hbond_atom_site_label_D
_geom_hbond_atom_site_label_H
_geom_hbond_atom_site_label_A
_geom_hbond_distance_DH
_geom_hbond_distance_HA
_geom_hbond_distance_DA
_geom_hbond_angle_DHA
_geom_hbond_site_symmetry_A
O2 H2 N1 0.90(4) 1.89(4) 2.748(3) 158(3) 2_645

loop_
_geom_torsion_atom_site_label_1
_geom_torsion_atom_site_label_2
_geom_torsion_atom_site_label_3
_geom_torsion_atom_site_label_4
_geom_torsion
C6 C1 C2 C3 5.2(3)
Cl1 C1 C2 C3 -175.08(15)
C6 C1 C2 Cl2 -176.78(15)
Cl1 C1 C2 Cl2 2.9(3)
C1 C2 C3 O1 174.7(2)
Cl2 C2 C3 O1 -3.4(3)
C1 C2 C3 C4 -1.7(3)
Cl2 C2 C3 C4 -179.81(14)
O1 C3 C4 C13 -66.0(2)
C2 C3 C4 C13 110.54(19)
O1 C3 C4 C5 179.04(19)
C2 C3 C4 C5 -4.5(3)
O1 C3 C4 C7 52.5(3)
C2 C3 C4 C7 -131.00(19)
C13 C4 C5 C6 -107.5(2)
C3 C4 C5 C6 7.8(3)
C7 C4 C5 C6 133.4(2)
C13 C4 C5 C14 67.5(2)
C3 C4 C5 C14 -177.23(17)
C7 C4 C5 C14 -51.6(2)
C14 C5 C6 O2 3.3(3)
C4 C5 C6 O2 177.96(18)
C14 C5 C6 C1 -179.64(18)
C4 C5 C6 C1 -4.9(3)
C2 C1 C6 O2 175.52(19)
Cl1 C1 C6 O2 -4.2(2)
C2 C1 C6 C5 -1.9(3)
Cl1 C1 C6 C5 178.34(16)
C13 C4 C7 C8 165.83(17)
C5 C4 C7 C8 -77.8(2)
C3 C4 C7 C8 49.9(2)
C13 C4 C7 C12 39.3(2)
C5 C4 C7 C12 155.61(18)
C3 C4 C7 C12 -76.7(2)
C12 C7 C8 O3 129.8(2)
C4 C7 C8 O3 0.7(3)
C12 C7 C8 C9 -50.0(2)
C4 C7 C8 C9 -179.11(17)
O3 C8 C9 C10 -130.1(2)
C7 C8 C9 C10 49.6(3)
C8 C9 C10 C11 -53.0(3)
C9 C10 C11 C12 58.2(3)
C10 C11 C12 C7 -58.3(3)
C8 C7 C12 C11 53.1(3)
C4 C7 C12 C11 178.94(18)

loop_
_reflns_scale_group_code
_reflns_scale_meas_F
1 1.0
